data_4342471
loop_
_publ_author_name
'Carpenter, Alex E.'
'Mokhtarzadeh, Charles C.'
'Ripatti, Donald S.'
'Havrylyuk, Irena'
'Kamezawa, Ryo'
'Moore, Curtis E.'
'Rheingold, Arnold L.'
'Figueroa, Joshua S.'

_publ_section_title
;
 Comparative measure of the electronic influence of highly substituted
 aryl isocyanides.
;
_journal_issue 6
_journal_name_full 'Inorganic chemistry'
_journal_page_first 2936
_journal_page_last 2944
_journal_paper_doi 10.1021/ic5030845
_journal_volume 54
_journal_year 2015
_chemical_formula_moiety 'C18 H18.5 Cr0.5 N0.5 O2.5, C3 H2.5 F0.5'
_chemical_formula_sum 'C21 H21 Cr0.5 F0.5 N0.5 O2.5'
_chemical_formula_weight 355.88
_chemical_melting_point ?
_chemical_name_common Cr(CO)5(CNArDipp2)
_space_group_crystal_system monoclinic
_space_group_IT_number 11
_space_group_name_Hall '-P 2yb'
_space_group_name_H-M_alt 'P 1 21/m 1'
_symmetry_space_group_name_Hall '-P 2yb'
_symmetry_space_group_name_H-M 'P 1 21/m 1'
_atom_sites_solution_hydrogens geom
_audit_creation_date 2014-11-21
_audit_creation_method
;
Olex2 1.2-beta
(compiled 2014.11.21 svn.r3092 for OlexSys, GUI svn.r4949)
;
_cell_angle_alpha 90
_cell_angle_beta 92.318(2)
_cell_angle_gamma 90
_cell_formula_units_Z 4
_cell_length_a 8.6921(9)
_cell_length_b 21.885(2)
_cell_length_c 10.1779(11)
_cell_measurement_reflns_used 3153
_cell_measurement_temperature 100
_cell_measurement_theta_max 27.16
_cell_measurement_theta_min 2.73
_cell_volume 1934.5(3)
_computing_cell_refinement 'SAINT v8.34A (Bruker, 2013)'
_computing_data_collection 'APEX2 v2013.6-2 (Bruker, 2013)'
_computing_data_reduction 'SAINT v8.34A (Bruker, 2013)'
_computing_molecular_graphics 'Olex2 (Dolomanov et al., 2009)'
_computing_publication_material 'Olex2 (Dolomanov et al., 2009)'
_computing_structure_refinement 'XL (Sheldrick, 2008)'
_computing_structure_solution 'ShelXT (Sheldrick, 2008)'
_diffrn_ambient_temperature 100
_diffrn_detector 'Bruker APEX-II CCD'
_diffrn_detector_area_resol_mean 7.9
_diffrn_detector_type 'CCD Area Detector'
_diffrn_measured_fraction_theta_full 0.941
_diffrn_measured_fraction_theta_max 0.941
_diffrn_measurement_device 'Kappa Four-Circle Diffractometer'
_diffrn_measurement_device_type 'Bruker APEX-II CCD'
_diffrn_measurement_method '\f and \w scans'
_diffrn_radiation_monochromator graphite
_diffrn_radiation_probe x-ray
_diffrn_radiation_type MoK\a
_diffrn_radiation_wavelength 0.71073
_diffrn_reflns_av_R_equivalents 0.0327
_diffrn_reflns_av_unetI/netI 0.0604
_diffrn_reflns_Laue_measured_fraction_full 0.941
_diffrn_reflns_Laue_measured_fraction_max 0.941
_diffrn_reflns_limit_h_max 10
_diffrn_reflns_limit_h_min -6
_diffrn_reflns_limit_k_max 24
_diffrn_reflns_limit_k_min -24
_diffrn_reflns_limit_l_max 11
_diffrn_reflns_limit_l_min -12
_diffrn_reflns_number 6589
_diffrn_reflns_point_group_measured_fraction_full 0.941
_diffrn_reflns_point_group_measured_fraction_max 0.941
_diffrn_reflns_theta_full 25.000
_diffrn_reflns_theta_max 24.999
_diffrn_reflns_theta_min 1.861
_diffrn_source 'Micro Focus Rotating Anode'
_diffrn_source_type 'Bruker TXS'
_diffrn_standards_number 0
_exptl_absorpt_coefficient_mu 0.344
_exptl_absorpt_correction_T_max 0.7456
_exptl_absorpt_correction_T_min 0.5718
_exptl_absorpt_correction_type multi-scan
_exptl_absorpt_process_details
;
SADABS-2008/1 (Bruker,2008) was used for absorption correction.
wR2(int) was 0.0698 before and 0.0540 after correction.
The Ratio of minimum to maximum transmission is 0.7669.
The \l/2 correction factor is 0.0015.
;
_exptl_crystal_colour 'clear colourless'
_exptl_crystal_colour_lustre clear
_exptl_crystal_colour_primary colourless
_exptl_crystal_density_diffrn 1.222
_exptl_crystal_density_meas ?
_exptl_crystal_density_method 'not measured'
_exptl_crystal_description block
_exptl_crystal_F_000 748
_exptl_crystal_size_max 0.2
_exptl_crystal_size_mid 0.2
_exptl_crystal_size_min 0.1
_refine_diff_density_max 0.479
_refine_diff_density_min -0.494
_refine_diff_density_rms 0.068
_refine_ls_extinction_method none
_refine_ls_goodness_of_fit_ref 1.062
_refine_ls_hydrogen_treatment constr
_refine_ls_matrix_type full
_refine_ls_number_parameters 269
_refine_ls_number_reflns 3303
_refine_ls_number_restraints 0
_refine_ls_restrained_S_all 1.062
_refine_ls_R_factor_all 0.0936
_refine_ls_R_factor_gt 0.0689
_refine_ls_shift/su_max 0.000
_refine_ls_shift/su_mean 0.000
_refine_ls_structure_factor_coef Fsqd
_refine_ls_weighting_details 'w=1/[\s^2^(Fo^2^)+(0.0487P)^2^+3.9689P] where P=(Fo^2^+2Fc^2^)/3'
_refine_ls_weighting_scheme calc
_refine_ls_wR_factor_gt 0.1567
_refine_ls_wR_factor_ref 0.1717
_reflns_Friedel_coverage 0.000
_reflns_number_gt 2502
_reflns_number_total 3303
_reflns_threshold_expression 'I > 2\s(I)'
_cod_data_source_file ic5030845_si_002.cif
_cod_data_source_block jfig454
_cod_depositor_comments
;
The following automatic conversions were performed:

'_chemical_melting_point' value 'not measured' was changed to '?' -
the value is undefined or not given.

'_diffrn_radiation_probe' value 'X-ray' changed to 'x-ray' according
to
/usr/data/users/saulius/crontab/automatic-downloads/rss-feeds/ACS/lib/dictionaries/cif_core.dic
dictionary named 'cif_core.dic' version 2.4.2 from 2011-04-26.

'_exptl_crystal_density_meas' value 'not measured' was changed to '?'
- the value is perceived as not measured.

Automatic conversion script
Id: cif_fix_values 3008 2015-01-20 13:52:24Z robertas 

 Adding full bibliography for 4342470--4342481.cif.
;
_cod_original_cell_volume 1934.5(4)
_cod_original_formula_sum 'C21 H21 Cr0.50 F0.50 N0.50 O2.50'
_cod_database_code 4342471
_shelxl_version_number 2014/6
_shelx_space_group_comment
;
The symmetry employed for this shelxl refinement is uniquely defined
by the following loop, which should always be used as a source of
symmetry information in preference to the above space-group names.
They are only intended as comments.
;
_shelx_estimated_absorpt_t_max 0.966
_shelx_estimated_absorpt_t_min 0.934
_olex2_refinement_description
;
1. Fixed Uiso
 At 1.2 times of:
  All C(H) groups, All C(H,H) groups
 At 1.5 times of:
  All C(H,H,H) groups
2. Uiso/Uaniso restraints and constraints
Uanis(C20A) = Uanis(C20)
Uanis(C21) = Uanis(C21A)
3. Others
 Sof(H19A)=Sof(C20A)=Sof(H20D)=Sof(H20E)=Sof(H20F)=Sof(C21A)=Sof(H21D)=
 Sof(H21E)=Sof(H21F)=1-FVAR(1)
 Sof(H19)=Sof(C20)=Sof(H20A)=Sof(H20B)=Sof(H20C)=Sof(C21)=Sof(H21A)=Sof(H21B)=
 Sof(H21C)=FVAR(1)
 Fixed Sof: F2S(0.37) F1S(0.13) H1S(0.87) H2S(0.63)
4.a Ternary CH refined with riding coordinates:
 C12(H12), C19(H19), C19(H19A)
4.b Aromatic/amide H refined with riding coordinates:
 C8(H8), C9(H9), C15(H15), C16(H16), C17(H17), C1S(H1S), C2S(H2S), C3S(H3S)
4.c Idealised Me refined as rotating group:
 C13(H13A,H13B,H13C), C14(H14A,H14B,H14C), C20(H20A,H20B,H20C), C21(H21A,H21B,
 H21C), C20A(H20D,H20E,H20F), C21A(H21D,H21E,H21F)
;
_olex2_submission_special_instructions 'No special instructions were received'

loop_
_space_group_symop_operation_xyz
'x, y, z'
'-x, y+1/2, -z'
'-x, -y, -z'
'x, -y-1/2, z'

loop_
_atom_site_label
_atom_site_type_symbol
_atom_site_fract_x
_atom_site_fract_y
_atom_site_fract_z
_atom_site_U_iso_or_equiv
_atom_site_adp_type
_atom_site_occupancy
_atom_site_site_symmetry_order
_atom_site_calc_flag
_atom_site_refinement_flags_posn
_atom_site_refinement_flags_adp
_atom_site_refinement_flags_occupancy
_atom_site_disorder_assembly
_atom_site_disorder_group
Cr1 Cr 0.84497(11) 0.7500 0.07660(8) 0.0340(3) Uani 1 2 d S T P . .
O1 O 0.6100(6) 0.7500 0.2874(5) 0.0769(17) Uani 1 2 d S T P . .
O2 O 0.5841(5) 0.7500 -0.1319(4) 0.0436(10) Uani 1 2 d S T P . .
O5 O 1.1138(6) 0.7500 0.2797(4) 0.0571(13) Uani 1 2 d S T P . .
O6 O 0.8556(4) 0.61055(16) 0.0743(3) 0.0560(9) Uani 1 1 d . . . . .
N2 N 1.0642(5) 0.7500 -0.1580(4) 0.0292(10) Uani 1 2 d S T P . .
C1 C 0.7011(8) 0.7500 0.2089(6) 0.0501(17) Uani 1 2 d S T P . .
C2 C 1.0125(7) 0.7500 0.2031(6) 0.0411(15) Uani 1 2 d S T P . .
C3 C 0.6817(7) 0.7500 -0.0523(6) 0.0337(13) Uani 1 2 d S T P . .
C4 C 0.8509(5) 0.6624(2) 0.0751(4) 0.0397(10) Uani 1 1 d . . . . .
C5 C 0.9856(6) 0.7500 -0.0699(5) 0.0305(12) Uani 1 2 d S T P . .
C6 C 1.1689(6) 0.7500 -0.2579(5) 0.0258(12) Uani 1 2 d S T P . .
C7 C 1.2183(4) 0.80622(17) -0.3062(3) 0.0236(8) Uani 1 1 d . . . . .
C8 C 1.3268(4) 0.80489(18) -0.4025(3) 0.0285(9) Uani 1 1 d . . . . .
H8 H 1.3639 0.8422 -0.4368 0.034 Uiso 1 1 calc R . . . .
C9 C 1.3819(6) 0.7500 -0.4492(5) 0.0307(13) Uani 1 2 d S T P . .
H9 H 1.4579 0.7500 -0.5137 0.037 Uiso 1 2 calc RS T P . .
C10 C 1.1482(4) 0.86515(17) -0.2613(3) 0.0262(8) Uani 1 1 d . . . . .
C11 C 1.0130(4) 0.88661(17) -0.3264(4) 0.0286(9) Uani 1 1 d . . . . .
C12 C 0.9314(4) 0.85103(19) -0.4379(4) 0.0335(9) Uani 1 1 d . . . . .
H12 H 0.9802 0.8097 -0.4418 0.040 Uiso 1 1 calc R . . . .
C13 C 0.7603(5) 0.8420(2) -0.4137(5) 0.0468(12) Uani 1 1 d . . . . .
H13A H 0.7081 0.8817 -0.4164 0.070 Uiso 1 1 calc GR . . . .
H13B H 0.7488 0.8232 -0.3273 0.070 Uiso 1 1 calc GR . . . .
H13C H 0.7144 0.8153 -0.4820 0.070 Uiso 1 1 calc GR . . . .
C14 C 0.9527(5) 0.8824(2) -0.5697(4) 0.0434(11) Uani 1 1 d . . . . .
H14A H 0.9134 0.9243 -0.5660 0.065 Uiso 1 1 calc GR . . . .
H14B H 0.8960 0.8598 -0.6392 0.065 Uiso 1 1 calc GR . . . .
H14C H 1.0624 0.8832 -0.5884 0.065 Uiso 1 1 calc GR . . . .
C15 C 0.9525(4) 0.94300(18) -0.2889(4) 0.0339(9) Uani 1 1 d . . . . .
H15 H 0.8612 0.9580 -0.3320 0.041 Uiso 1 1 calc R . . . .
C16 C 1.0246(5) 0.97701(19) -0.1899(4) 0.0372(10) Uani 1 1 d . . . . .
H16 H 0.9836 1.0156 -0.1665 0.045 Uiso 1 1 calc R . . . .
C17 C 1.1551(5) 0.95534(19) -0.1251(4) 0.0387(10) Uani 1 1 d . . . . .
H17 H 1.2027 0.9789 -0.0564 0.046 Uiso 1 1 calc R . . . .
C18 C 1.2194(5) 0.89886(17) -0.1588(4) 0.0308(9) Uani 1 1 d . . . . .
C19 C 1.3637(5) 0.8761(2) -0.0845(4) 0.0442(11) Uani 1 1 d . . . . .
H19 H 1.3790 0.8325 -0.1101 0.053 Uiso 0.79(3) 1 calc R . . A 1
H19A H 1.4012 0.8411 -0.1375 0.053 Uiso 0.21(3) 1 calc R . . A 2
C20 C 1.3447(13) 0.8776(8) 0.0655(9) 0.065(3) Uani 0.79(3) 1 d . . . A 1
H20A H 1.2501 0.8561 0.0868 0.097 Uiso 0.79(3) 1 calc GR . . A 1
H20B H 1.3388 0.9201 0.0951 0.097 Uiso 0.79(3) 1 calc GR . . A 1
H20C H 1.4332 0.8576 0.1099 0.097 Uiso 0.79(3) 1 calc GR . . A 1
C21 C 1.5075(14) 0.9120(7) -0.1245(15) 0.060(3) Uani 0.79(3) 1 d . . . A 1
H21A H 1.5990 0.8954 -0.0777 0.090 Uiso 0.79(3) 1 calc GR . . A 1
H21B H 1.4957 0.9552 -0.1016 0.090 Uiso 0.79(3) 1 calc GR . . A 1
H21C H 1.5191 0.9081 -0.2195 0.090 Uiso 0.79(3) 1 calc GR . . A 1
C20A C 1.335(6) 0.850(3) 0.049(4) 0.065(3) Uani 0.21(3) 1 d . . . A 2
H20D H 1.2510 0.8200 0.0416 0.097 Uiso 0.21(3) 1 calc GR . . A 2
H20E H 1.3073 0.8826 0.1090 0.097 Uiso 0.21(3) 1 calc GR . . A 2
H20F H 1.4288 0.8294 0.0837 0.097 Uiso 0.21(3) 1 calc GR . . A 2
C21A C 1.489(6) 0.920(3) -0.080(5) 0.060(3) Uani 0.21(3) 1 d . . . A 2
H21D H 1.5822 0.9010 -0.0407 0.090 Uiso 0.21(3) 1 calc GR . . A 2
H21E H 1.4611 0.9555 -0.0271 0.090 Uiso 0.21(3) 1 calc GR . . A 2
H21F H 1.5097 0.9336 -0.1696 0.090 Uiso 0.21(3) 1 calc GR . . A 2
F2S F 1.3375(8) 0.9268(4) -0.6371(7) 0.0536(19) Uani 0.37 1 d . . . B 1
F1S F 1.604(2) 0.9487(9) -0.7222(19) 0.054(5) Uani 0.13 1 d . . . C 2
C1S C 1.5553(5) 0.9770(2) -0.6150(5) 0.0500(12) Uani 1 1 d . . . . .
H1S H 1.5919 0.9609 -0.6946 0.060 Uiso 0.87 1 calc R . . C 1
C2S C 1.4137(6) 0.9600(2) -0.5725(5) 0.0546(13) Uani 1 1 d . . . . .
H2S H 1.3533 0.9317 -0.6232 0.065 Uiso 0.63 1 calc R . . B 2
C3S C 1.3568(5) 0.9828(2) -0.4581(5) 0.0517(13) Uani 1 1 d . . . . .
H3S H 1.2582 0.9708 -0.4306 0.062 Uiso 1 1 calc R . . . .

loop_
_atom_site_aniso_label
_atom_site_aniso_U_11
_atom_site_aniso_U_22
_atom_site_aniso_U_33
_atom_site_aniso_U_23
_atom_site_aniso_U_13
_atom_site_aniso_U_12
Cr1 0.0406(6) 0.0337(6) 0.0279(5) 0.000 0.0054(4) 0.000
O1 0.070(3) 0.120(5) 0.043(3) 0.000 0.027(3) 0.000
O2 0.047(3) 0.036(3) 0.047(2) 0.000 -0.005(2) 0.000
O5 0.064(3) 0.058(3) 0.048(3) 0.000 -0.012(2) 0.000
O6 0.075(2) 0.029(2) 0.062(2) 0.0101(16) -0.0129(18) -0.0043(17)
N2 0.044(3) 0.018(3) 0.026(2) 0.000 0.002(2) 0.000
C1 0.049(4) 0.067(5) 0.034(3) 0.000 0.008(3) 0.000
C2 0.048(4) 0.038(4) 0.037(3) 0.000 0.004(3) 0.000
C3 0.038(3) 0.027(3) 0.037(3) 0.000 0.011(3) 0.000
C4 0.041(2) 0.043(3) 0.035(2) 0.007(2) -0.0028(18) -0.004(2)
C5 0.039(3) 0.020(3) 0.033(3) 0.000 -0.004(3) 0.000
C6 0.033(3) 0.023(3) 0.020(2) 0.000 -0.002(2) 0.000
C7 0.0304(19) 0.017(2) 0.0229(17) -0.0007(14) -0.0055(15) -0.0009(15)
C8 0.032(2) 0.021(2) 0.032(2) 0.0018(16) -0.0025(16) -0.0013(16)
C9 0.031(3) 0.028(3) 0.033(3) 0.000 0.005(2) 0.000
C10 0.038(2) 0.013(2) 0.0277(18) -0.0011(15) 0.0065(15) -0.0036(16)
C11 0.033(2) 0.020(2) 0.033(2) -0.0015(16) 0.0061(16) -0.0020(16)
C12 0.031(2) 0.026(2) 0.043(2) -0.0037(18) -0.0058(17) 0.0009(17)
C13 0.043(3) 0.045(3) 0.052(3) 0.006(2) -0.005(2) -0.012(2)
C14 0.049(3) 0.047(3) 0.034(2) -0.007(2) -0.0007(19) -0.003(2)
C15 0.034(2) 0.024(2) 0.044(2) 0.0026(18) 0.0042(18) 0.0042(17)
C16 0.051(3) 0.019(2) 0.042(2) -0.0030(18) 0.0085(19) 0.0036(19)
C17 0.063(3) 0.023(2) 0.030(2) -0.0065(17) 0.0009(19) -0.002(2)
C18 0.044(2) 0.017(2) 0.0307(19) 0.0018(16) -0.0019(17) -0.0033(17)
C19 0.066(3) 0.025(3) 0.041(2) -0.0072(19) -0.015(2) 0.006(2)
C20 0.097(5) 0.053(8) 0.041(4) 0.004(5) -0.024(3) 0.002(6)
C21 0.050(4) 0.063(6) 0.067(7) 0.007(6) -0.007(5) 0.008(4)
C20A 0.097(5) 0.053(8) 0.041(4) 0.004(5) -0.024(3) 0.002(6)
C21A 0.050(4) 0.063(6) 0.067(7) 0.007(6) -0.007(5) 0.008(4)
F2S 0.057(5) 0.048(5) 0.055(4) -0.004(4) 0.001(4) -0.016(4)
F1S 0.069(13) 0.044(14) 0.050(11) 0.006(10) 0.006(10) -0.026(10)
C1S 0.051(3) 0.042(3) 0.057(3) 0.019(2) 0.011(2) 0.010(2)
C2S 0.051(3) 0.041(3) 0.071(3) 0.024(3) 0.001(3) 0.002(2)
C3S 0.040(3) 0.051(3) 0.065(3) 0.030(3) 0.012(2) 0.007(2)

loop_
_atom_type_symbol
_atom_type_description
_atom_type_scat_dispersion_real
_atom_type_scat_dispersion_imag
_atom_type_scat_source
C C 0.0033 0.0016 'International Tables Vol C Tables 4.2.6.8 and 6.1.1.4'
H H 0.0000 0.0000 'International Tables Vol C Tables 4.2.6.8 and 6.1.1.4'
Cr Cr 0.3209 0.6236 'International Tables Vol C Tables 4.2.6.8 and 6.1.1.4'
F F 0.0171 0.0103 'International Tables Vol C Tables 4.2.6.8 and 6.1.1.4'
N N 0.0061 0.0033 'International Tables Vol C Tables 4.2.6.8 and 6.1.1.4'
O O 0.0106 0.0060 'International Tables Vol C Tables 4.2.6.8 and 6.1.1.4'

loop_
_geom_angle_atom_site_label_1
_geom_angle_atom_site_label_2
_geom_angle_atom_site_label_3
_geom_angle
_geom_angle_site_symmetry_1
_geom_angle_site_symmetry_3
C1 Cr1 C2 91.6(3) . .
C1 Cr1 C3 89.7(3) . .
C1 Cr1 C4 91.40(13) . .
C1 Cr1 C4 91.40(13) . 4_575
C1 Cr1 C5 176.6(3) . .
C2 Cr1 C4 89.15(13) . 4_575
C2 Cr1 C4 89.15(13) . .
C2 Cr1 C5 91.8(2) . .
C3 Cr1 C2 178.7(2) . .
C3 Cr1 C4 90.82(12) . .
C3 Cr1 C4 90.82(12) . 4_575
C3 Cr1 C5 86.9(2) . .
C4 Cr1 C4 176.8(3) 4_575 .
C4 Cr1 C5 88.65(13) 4_575 .
C4 Cr1 C5 88.65(13) . .
C5 N2 C6 175.7(5) . .
O1 C1 Cr1 178.2(6) . .
O5 C2 Cr1 179.9(5) . .
O2 C3 Cr1 179.0(5) . .
O6 C4 Cr1 179.5(4) . .
N2 C5 Cr1 178.1(5) . .
N2 C6 C7 118.4(2) . 4_575
N2 C6 C7 118.4(2) . .
C7 C6 C7 123.2(5) . 4_575
C6 C7 C10 120.9(3) . .
C8 C7 C6 117.2(4) . .
C8 C7 C10 121.8(3) . .
C7 C8 H8 119.5 . .
C9 C8 C7 121.0(4) . .
C9 C8 H8 119.5 . .
C8 C9 C8 120.3(5) . 4_575
C8 C9 H9 119.8 . .
C8 C9 H9 119.8 4_575 .
C11 C10 C7 118.9(3) . .
C18 C10 C7 120.4(3) . .
C18 C10 C11 120.7(3) . .
C10 C11 C12 122.3(3) . .
C15 C11 C10 118.8(4) . .
C15 C11 C12 118.9(4) . .
C11 C12 H12 107.8 . .
C11 C12 C13 111.8(3) . .
C13 C12 H12 107.8 . .
C14 C12 C11 110.8(3) . .
C14 C12 H12 107.8 . .
C14 C12 C13 110.7(3) . .
C12 C13 H13A 109.5 . .
C12 C13 H13B 109.5 . .
C12 C13 H13C 109.5 . .
H13A C13 H13B 109.5 . .
H13A C13 H13C 109.5 . .
H13B C13 H13C 109.5 . .
C12 C14 H14A 109.5 . .
C12 C14 H14B 109.5 . .
C12 C14 H14C 109.5 . .
H14A C14 H14B 109.5 . .
H14A C14 H14C 109.5 . .
H14B C14 H14C 109.5 . .
C11 C15 H15 119.7 . .
C16 C15 C11 120.6(4) . .
C16 C15 H15 119.7 . .
C15 C16 H16 119.8 . .
C17 C16 C15 120.3(4) . .
C17 C16 H16 119.8 . .
C16 C17 H17 119.5 . .
C16 C17 C18 121.0(4) . .
C18 C17 H17 119.5 . .
C10 C18 C17 118.5(4) . .
C10 C18 C19 121.9(4) . .
C17 C18 C19 119.6(4) . .
C18 C19 H19 107.4 . .
C18 C19 H19A 105.2 . .
C18 C19 C20 111.5(5) . .
C18 C19 C21 111.2(6) . .
C20 C19 H19 107.4 . .
C20 C19 C21 111.7(6) . .
C21 C19 H19 107.4 . .
C20A C19 C18 114.3(19) . .
C20A C19 H19A 105.2 . .
C21A C19 C18 114(2) . .
C21A C19 H19A 105.2 . .
C21A C19 C20A 112(2) . .
C19 C20 H20A 109.5 . .
C19 C20 H20B 109.5 . .
C19 C20 H20C 109.5 . .
H20A C20 H20B 109.5 . .
H20A C20 H20C 109.5 . .
H20B C20 H20C 109.5 . .
C19 C21 H21A 109.5 . .
C19 C21 H21B 109.5 . .
C19 C21 H21C 109.5 . .
H21A C21 H21B 109.5 . .
H21A C21 H21C 109.5 . .
H21B C21 H21C 109.5 . .
C19 C20A H20D 109.5 . .
C19 C20A H20E 109.5 . .
C19 C20A H20F 109.5 . .
H20D C20A H20E 109.5 . .
H20D C20A H20F 109.5 . .
H20E C20A H20F 109.5 . .
C19 C21A H21D 109.5 . .
C19 C21A H21E 109.5 . .
C19 C21A H21F 109.5 . .
H21D C21A H21E 109.5 . .
H21D C21A H21F 109.5 . .
H21E C21A H21F 109.5 . .
F1S C1S C2S 116.8(10) . .
F1S C1S C3S 123.5(9) . 3_874
C2S C1S H1S 120.3 . .
C3S C1S H1S 120.3 3_874 .
C3S C1S C2S 119.5(5) 3_874 .
F2S C2S C1S 119.1(7) . .
F2S C2S C3S 119.2(6) . .
C1S C2S H2S 119.2 . .
C1S C2S C3S 121.7(5) . .
C3S C2S H2S 119.2 . .
C1S C3S C2S 118.9(4) 3_874 .
C1S C3S H3S 120.6 3_874 .
C2S C3S H3S 120.6 . .

loop_
_geom_bond_atom_site_label_1
_geom_bond_atom_site_label_2
_geom_bond_distance
_geom_bond_site_symmetry_2
Cr1 C1 1.874(6) .
Cr1 C2 1.904(7) .
Cr1 C3 1.893(6) .
Cr1 C4 1.917(5) 4_575
Cr1 C4 1.917(5) .
Cr1 C5 1.966(6) .
O1 C1 1.147(7) .
O2 C3 1.148(7) .
O5 C2 1.152(7) .
O6 C4 1.136(5) .
N2 C5 1.149(7) .
N2 C6 1.392(6) .
C6 C7 1.399(4) 4_575
C6 C7 1.399(4) .
C7 C8 1.388(5) .
C7 C10 1.505(5) .
C8 H8 0.9500 .
C8 C9 1.385(5) .
C9 C8 1.385(5) 4_575
C9 H9 0.9500 .
C10 C11 1.407(5) .
C10 C18 1.401(5) .
C11 C12 1.527(5) .
C11 C15 1.400(5) .
C12 H12 1.0000 .
C12 C13 1.530(6) .
C12 C14 1.525(6) .
C13 H13A 0.9800 .
C13 H13B 0.9800 .
C13 H13C 0.9800 .
C14 H14A 0.9800 .
C14 H14B 0.9800 .
C14 H14C 0.9800 .
C15 H15 0.9500 .
C15 C16 1.383(6) .
C16 H16 0.9500 .
C16 C17 1.374(6) .
C17 H17 0.9500 .
C17 C18 1.405(6) .
C18 C19 1.522(6) .
C19 H19 1.0000 .
C19 H19A 1.0000 .
C19 C20 1.542(10) .
C19 C21 1.545(14) .
C19 C20A 1.51(4) .
C19 C21A 1.46(6) .
C20 H20A 0.9800 .
C20 H20B 0.9800 .
C20 H20C 0.9800 .
C21 H21A 0.9800 .
C21 H21B 0.9800 .
C21 H21C 0.9800 .
C20A H20D 0.9800 .
C20A H20E 0.9800 .
C20A H20F 0.9800 .
C21A H21D 0.9800 .
C21A H21E 0.9800 .
C21A H21F 0.9800 .
F2S C2S 1.167(8) .
F1S C1S 1.34(2) .
C1S H1S 0.9500 .
C1S C2S 1.372(7) .
C1S C3S 1.366(7) 3_874
C2S H2S 0.9500 .
C2S C3S 1.376(7) .
C3S C1S 1.366(7) 3_874
C3S H3S 0.9500 .

loop_
_geom_torsion_atom_site_label_1
_geom_torsion_atom_site_label_2
_geom_torsion_atom_site_label_3
_geom_torsion_atom_site_label_4
_geom_torsion
_geom_torsion_site_symmetry_1
_geom_torsion_site_symmetry_4
N2 C6 C7 C8 177.8(4) . .
N2 C6 C7 C10 -6.1(6) . .
C6 C7 C8 C9 0.7(6) . .
C6 C7 C10 C11 -86.1(5) . .
C6 C7 C10 C18 95.8(5) . .
C7 C6 C7 C8 -3.0(7) 4_575 .
C7 C6 C7 C10 173.1(3) 4_575 .
C7 C8 C9 C8 1.4(8) . 4_575
C7 C10 C11 C12 2.2(5) . .
C7 C10 C11 C15 -176.7(3) . .
C7 C10 C18 C17 176.3(3) . .
C7 C10 C18 C19 -3.3(5) . .
C8 C7 C10 C11 89.9(4) . .
C8 C7 C10 C18 -88.3(4) . .
C10 C7 C8 C9 -175.4(4) . .
C10 C11 C12 C13 127.9(4) . .
C10 C11 C12 C14 -108.2(4) . .
C10 C11 C15 C16 0.1(6) . .
C10 C18 C19 C20 -128.6(8) . .
C10 C18 C19 C21 106.0(8) . .
C10 C18 C19 C20A -103(2) . .
C10 C18 C19 C21A 127(2) . .
C11 C10 C18 C17 -1.8(5) . .
C11 C10 C18 C19 178.6(4) . .
C11 C15 C16 C17 -1.2(6) . .
C12 C11 C15 C16 -178.9(4) . .
C15 C11 C12 C13 -53.1(5) . .
C15 C11 C12 C14 70.8(5) . .
C15 C16 C17 C18 0.9(6) . .
C16 C17 C18 C10 0.6(6) . .
C16 C17 C18 C19 -179.7(4) . .
C17 C18 C19 C20 51.7(9) . .
C17 C18 C19 C21 -73.7(8) . .
C17 C18 C19 C20A 78(2) . .
C17 C18 C19 C21A -53(2) . .
C18 C10 C11 C12 -179.6(3) . .
C18 C10 C11 C15 1.4(5) . .
F2S C2S C3S C1S -178.1(6) . 3_874
F1S C1S C2S C3S 175.2(11) . .
C1S C2S C3S C1S -0.6(8) . 3_874
C3S C1S C2S F2S 178.1(6) 3_874 .
C3S C1S C2S C3S 0.6(8) 3_874 .
